data_4513227
loop_
_publ_author_name
'Posner, Shai R.'
'Lorson, Logan C.'
'Gell, Aaron R.'
'Foxman, Bruce M.'

_publ_section_title
;
 Experimental Establishment of Mother--Daughter Orientation Relationships
 and Twinning Effects in Phase Transitions: A Great Legacy from Jack
 Gougoutas and Peggy Etter
;
_journal_issue 7
_journal_name_full 'Crystal Growth &amp; Design'
_journal_page_first 3407
_journal_paper_doi 10.1021/acs.cgd.5b00487
_journal_volume 15
_journal_year 2015
_chemical_formula_moiety 'C10 H10 Fe, F6 P'
_chemical_formula_sum 'C10 H10 F6 Fe P'
_chemical_formula_weight 331.00
_space_group_IT_number 14
_symmetry_cell_setting monoclinic
_symmetry_space_group_name_Hall '-P 2ybc'
_symmetry_space_group_name_H-M 'P 1 21/c 1'
_atom_sites_solution_hydrogens difmap
_atom_sites_solution_primary direct
_audit_creation_date 2015-03-16
_audit_creation_method CRYSTALS_ver_14.61
_cell_angle_alpha 90
_cell_angle_beta 93.2000(10)
_cell_angle_gamma 90
_cell_formula_units_Z 4
_cell_length_a 13.4125(2)
_cell_length_b 9.5318(2)
_cell_length_c 9.4855(2)
_cell_measurement_reflns_used 2906
_cell_measurement_temperature 295
_cell_measurement_theta_max 25
_cell_measurement_theta_min 3
_cell_volume 1210.79(4)
_computing_cell_refinement 'Apex2 (Bruker AXS, 2006)'
_computing_data_collection 'Apex2 (Bruker AXS, 2006)'
_computing_data_reduction 'Apex2 (Bruker AXS, 2006)'
_computing_molecular_graphics 'CAMERON (Watkin et al., 1996)'
_computing_publication_material 'CRYSTALS (Betteridge et al., 2003)'
_computing_structure_refinement 'CRYSTALS (Betteridge et al., 2003)'
_computing_structure_solution 'SIR92 (Altomare et al., 1994)'
_diffrn_ambient_temperature 295
_diffrn_measured_fraction_theta_full 0.997
_diffrn_measured_fraction_theta_max 0.997
_diffrn_measurement_device Area
_diffrn_measurement_device_type 'Bruker Kappa Apex2'
_diffrn_measurement_method '\f & \w scans'
_diffrn_radiation_monochromator graphite
_diffrn_radiation_type 'Mo K\a'
_diffrn_radiation_wavelength 0.71073
_diffrn_reflns_av_R_equivalents 0.035
_diffrn_reflns_limit_h_max 18
_diffrn_reflns_limit_h_min -17
_diffrn_reflns_limit_k_max 12
_diffrn_reflns_limit_k_min -13
_diffrn_reflns_limit_l_max 13
_diffrn_reflns_limit_l_min -13
_diffrn_reflns_number 14649
_diffrn_reflns_theta_full 30.001
_diffrn_reflns_theta_max 30.001
_diffrn_reflns_theta_min 3.032
_diffrn_standards_number 0
_exptl_absorpt_coefficient_mu 1.431
_exptl_absorpt_correction_T_max 0.85
_exptl_absorpt_correction_T_min 0.84
_exptl_absorpt_correction_type multi-scan
_exptl_absorpt_process_details 'SADABS (Siemens, 1996)'
_exptl_crystal_colour black
_exptl_crystal_density_diffrn 1.816
_exptl_crystal_density_method 'not measured'
_exptl_crystal_description fragment
_exptl_crystal_F_000 660
_exptl_crystal_size_max 0.162
_exptl_crystal_size_mid 0.133
_exptl_crystal_size_min 0.116
_refine_diff_density_max 0.79
_refine_diff_density_min -0.59
_refine_ls_extinction_method None
_refine_ls_goodness_of_fit_ref 0.9951
_refine_ls_hydrogen_treatment constr
_refine_ls_matrix_type full
_refine_ls_number_parameters 212
_refine_ls_number_reflns 3519
_refine_ls_number_restraints 20
_refine_ls_R_factor_all 0.0941
_refine_ls_R_factor_gt 0.0456
_refine_ls_shift/su_max 0.0182727
_refine_ls_shift/su_mean 0.0026858
_refine_ls_structure_factor_coef Fsqd
_refine_ls_weighting_details
;
 Method= Modified Sheldrick 
 w=1/[\s^2^(F^2^) + ( 0.06P)^2^ + 1.20P] 
 ,where P=(max(Fo^2^,0) + 2Fc^2^)/3 
;
_refine_ls_weighting_scheme calc
_refine_ls_wR_factor_all 0.1598
_refine_ls_wR_factor_gt 0.1119
_refine_ls_wR_factor_ref 0.1598
_reflns_limit_h_max 18
_reflns_limit_h_min -18
_reflns_limit_k_max 13
_reflns_limit_k_min 0
_reflns_limit_l_max 13
_reflns_limit_l_min 0
_reflns_number_gt 1945
_reflns_number_total 3519
_reflns_threshold_expression I>2.0\s(I)
_oxford_diffrn_Wilson_B_factor 0.00
_oxford_diffrn_Wilson_scale 0.00
_oxford_refine_ls_r_factor_ref 0.0941
_oxford_refine_ls_scale 0.13657(11)
_oxford_reflns_number_all 3519
_oxford_reflns_threshold_expression_ref I>-10.0\s(I)
_oxford_structure_analysis_title 'FcPF6_0ma in P2(1)/c'
_cod_data_source_file cg5b00487_si_002.cif
_cod_data_source_block 3_I
_cod_depositor_comments 'Adding full bibliography for 4513225--4513231.cif.'
_cod_original_cell_volume 1210.79(3)
_cod_original_sg_symbol_H-M 'P 1 21/c 1 '
_cod_original_formula_sum 'C10 H10 F6 Fe1 P1'
_cod_database_code 4513227

loop_
_symmetry_equiv_pos_as_xyz
x,y,z
-x,-y,-z
-x,y+1/2,-z+1/2
x,-y+1/2,z+1/2

loop_
_atom_site_label
_atom_site_type_symbol
_atom_site_fract_x
_atom_site_fract_y
_atom_site_fract_z
_atom_site_U_iso_or_equiv
_atom_site_occupancy
_atom_site_adp_type
_atom_site_refinement_flags_posn
_atom_site_refinement_flags_occupancy
_atom_site_disorder_assembly
_atom_site_disorder_group
Fe1 Fe 0.5000 0.5000 0.5000 0.0420 1.0000 Uani S . . .
Fe2 Fe 0.0000 0.5000 0.5000 0.0448 1.0000 Uani S . . .
P1 P 0.23689(10) 0.46464(15) 0.96417(13) 0.0666 1.0000 Uani . . . .
F1 F 0.3554(3) 0.4753(4) 0.9811(4) 0.1160 1.0000 Uani . . . .
F2 F 0.2318(3) 0.5856(3) 1.0771(3) 0.1066 1.0000 Uani . . . .
F3 F 0.2380(3) 0.5796(4) 0.8452(4) 0.1405 1.0000 Uani . . . .
F4 F 0.2461(4) 0.3460(4) 0.8532(4) 0.1538 1.0000 Uani . . . .
F5 F 0.2384(3) 0.3554(4) 1.0871(3) 0.1208 1.0000 Uani . . . .
F6 F 0.1207(3) 0.4618(6) 0.9500(5) 0.1617 1.0000 Uani . . . .
C6 C -0.0682(4) 0.3228(6) 0.5749(8) 0.1042 1.0000 Uani . . . .
C7 C -0.1270(4) 0.3790(7) 0.4653(6) 0.0863 1.0000 Uani . . . .
C8 C -0.1528(4) 0.5117(8) 0.4960(7) 0.0981 1.0000 Uani . . . .
C9 C -0.1158(5) 0.5417(8) 0.6282(8) 0.1031 1.0000 Uani . . . .
C10 C -0.0603(5) 0.4297(10) 0.6812(5) 0.1119 1.0000 Uani . . . .
C1 C 0.3933(11) 0.572(3) 0.356(3) 0.0918 0.54(4) Uani D P 1 1
C11 C 0.418(3) 0.525(3) 0.312(3) 0.0928 0.46(4) Uani D P 1 2
C2 C 0.4059(19) 0.676(3) 0.451(3) 0.1017 0.54(4) Uani D P 1 1
C21 C 0.3962(15) 0.628(3) 0.412(4) 0.0974 0.46(4) Uani D P 1 2
C31 C 0.483(2) 0.705(4) 0.443(5) 0.0880 0.46(4) Uani D P 1 2
C3 C 0.508(2) 0.713(3) 0.459(4) 0.1083 0.54(4) Uani D P 1 1
C4 C 0.5534(14) 0.642(3) 0.353(3) 0.0802 0.54(4) Uani D P 1 1
C41 C 0.5592(17) 0.644(3) 0.371(4) 0.0833 0.46(4) Uani D P 1 2
C5 C 0.4829(17) 0.558(2) 0.2854(16) 0.0745 0.54(4) Uani D P 1 1
C51 C 0.518(3) 0.530(3) 0.292(2) 0.1112 0.46(4) Uani D P 1 2
H61 H -0.0396 0.2299 0.5784 0.1251 1.0000 Uiso R . . .
H71 H -0.1460 0.3301 0.3767 0.1043 1.0000 Uiso R . . .
H81 H -0.1954 0.5736 0.4344 0.1184 1.0000 Uiso R . . .
H91 H -0.1229 0.6309 0.6756 0.1242 1.0000 Uiso R . . .
H101 H -0.0253 0.4243 0.7708 0.1343 1.0000 Uiso R . . .
H21 H 0.3547 0.7120 0.5120 0.1189 0.54(4) Uiso R P 1 1
H311 H 0.4900 0.7853 0.5069 0.1072 0.46(4) Uiso R P 1 2
H31 H 0.5405 0.7811 0.5237 0.1290 0.54(4) Uiso R P 1 1
H41 H 0.6227 0.6506 0.3293 0.0969 0.54(4) Uiso R P 1 1
H411 H 0.6292 0.6733 0.3754 0.1020 0.46(4) Uiso R P 1 2
H51 H 0.4933 0.4965 0.2055 0.0891 0.54(4) Uiso R P 1 1
H511 H 0.5545 0.4667 0.2306 0.1330 0.46(4) Uiso R P 1 2
H211 H 0.3304 0.6472 0.4486 0.1150 0.46(4) Uiso R P 1 2
H111 H 0.3710 0.4550 0.2724 0.1132 0.46(4) Uiso R P 1 2
H11 H 0.3307 0.5241 0.3319 0.1092 0.54(4) Uiso R P 1 1

loop_
_atom_site_aniso_label
_atom_site_aniso_U_11
_atom_site_aniso_U_22
_atom_site_aniso_U_33
_atom_site_aniso_U_23
_atom_site_aniso_U_13
_atom_site_aniso_U_12
Fe1 0.0397(4) 0.0463(4) 0.0403(3) -0.0041(3) 0.0039(2) -0.0070(3)
Fe2 0.0429(4) 0.0463(4) 0.0454(4) 0.0013(3) 0.0049(3) -0.0049(3)
P1 0.0753(8) 0.0711(7) 0.0533(6) 0.0009(5) 0.0021(5) 0.0054(6)
F1 0.080(2) 0.134(3) 0.134(3) -0.008(2) 0.008(2) 0.0050(19)
F2 0.135(3) 0.090(2) 0.095(2) -0.0182(18) 0.0038(19) 0.025(2)
F3 0.203(4) 0.134(3) 0.081(2) 0.047(2) -0.017(2) -0.012(3)
F4 0.228(4) 0.124(3) 0.116(3) -0.067(2) 0.066(3) -0.053(3)
F5 0.179(3) 0.092(2) 0.094(2) 0.0320(19) 0.035(2) 0.023(2)
F6 0.069(2) 0.230(5) 0.183(5) -0.013(4) -0.019(2) -0.015(3)
C6 0.100(4) 0.075(4) 0.139(6) 0.041(4) 0.014(4) -0.023(3)
C7 0.074(3) 0.099(4) 0.086(3) -0.006(3) 0.004(3) -0.042(3)
C8 0.047(3) 0.132(6) 0.115(5) 0.010(4) 0.011(3) 0.003(3)
C9 0.085(4) 0.123(5) 0.107(5) -0.024(4) 0.048(4) -0.011(4)
C10 0.093(4) 0.189(7) 0.054(3) 0.035(4) 0.004(3) -0.063(5)
C1 0.057(7) 0.14(3) 0.078(16) 0.032(14) -0.015(7) -0.008(11)
C11 0.11(2) 0.112(17) 0.056(11) 0.020(10) -0.030(11) -0.034(16)
C2 0.092(13) 0.051(11) 0.168(17) 0.034(11) 0.052(12) 0.028(9)
C21 0.057(9) 0.047(16) 0.19(3) 0.023(15) -0.004(12) 0.010(7)
C31 0.084(13) 0.056(14) 0.123(17) 0.010(11) 0.005(12) 0.012(10)
C3 0.14(2) 0.052(10) 0.132(19) 0.008(12) 0.032(18) -0.030(13)
C4 0.066(11) 0.111(18) 0.065(10) 0.014(10) 0.017(7) 0.001(9)
C41 0.082(16) 0.076(16) 0.092(17) 0.045(13) 0.003(11) -0.037(12)
C5 0.077(11) 0.094(10) 0.052(6) 0.013(6) -0.005(6) -0.017(8)
C51 0.12(2) 0.17(3) 0.036(6) 0.032(9) 0.011(9) 0.038(16)

loop_
_atom_type_symbol
_atom_type_scat_dispersion_real
_atom_type_scat_dispersion_imag
_atom_type_scat_Cromer_Mann_a1
_atom_type_scat_Cromer_Mann_b1
_atom_type_scat_Cromer_Mann_a2
_atom_type_scat_Cromer_Mann_b2
_atom_type_scat_Cromer_Mann_a3
_atom_type_scat_Cromer_Mann_b3
_atom_type_scat_Cromer_Mann_a4
_atom_type_scat_Cromer_Mann_b4
_atom_type_scat_Cromer_Mann_c
_atom_type_scat_source
C 0.0033 0.0016 2.3100 20.8439 1.0200 10.2075 1.5886 0.5687 0.8650 51.6512 0.2156 'International Tables Vol C 4.2.6.8 and 6.1.1.4'
H 0.0000 0.0000 0.4930 10.5109 0.3229 26.1257 0.1402 3.1424 0.0408 57.7998 0.0030 'International Tables Vol C 4.2.6.8 and 6.1.1.4'
F 0.0171 0.0103 3.5392 10.2825 2.6412 4.2944 1.5170 0.2615 1.0243 26.1476 0.2776 'International Tables Vol C 4.2.6.8 and 6.1.1.4'
P 0.1023 0.0942 6.4345 1.9067 4.1791 27.1570 1.7800 0.5260 1.4908 68.1645 1.1149 'International Tables Vol C 4.2.6.8 and 6.1.1.4'
Fe 0.3463 0.8444 11.7695 4.7611 7.3573 0.3072 3.5222 15.3535 2.3045 76.8805 1.0369 'International Tables Vol C 4.2.6.8 and 6.1.1.4'

loop_
_geom_angle_atom_site_label_1
_geom_angle_site_symmetry_1
_geom_angle_atom_site_label_2
_geom_angle_atom_site_label_3
_geom_angle_site_symmetry_3
_geom_angle
_geom_angle_publ_flag
C2 2_666 Fe1 C5 2_666 63.4(7) yes
C2 2_666 Fe1 C4 2_666 64.4(7) yes
C5 2_666 Fe1 C4 2_666 38.0(7) yes
C2 2_666 Fe1 C3 2_666 39.2(6) yes
C5 2_666 Fe1 C3 2_666 64.2(9) yes
C4 2_666 Fe1 C3 2_666 38.7(8) yes
C2 2_666 Fe1 C1 2_666 37.4(7) yes
C5 2_666 Fe1 C1 2_666 39.9(5) yes
C4 2_666 Fe1 C1 2_666 65.9(8) yes
C3 2_666 Fe1 C1 2_666 65.6(8) yes
C2 2_666 Fe1 C1 . 142.6(7) yes
C5 2_666 Fe1 C1 . 140.1(5) yes
C4 2_666 Fe1 C1 . 114.1(8) yes
C3 2_666 Fe1 C1 . 114.4(8) yes
C1 2_666 Fe1 C1 . 179.994 yes
C2 2_666 Fe1 C2 . 179.995 yes
C5 2_666 Fe1 C2 . 116.6(7) yes
C4 2_666 Fe1 C2 . 115.6(7) yes
C3 2_666 Fe1 C2 . 140.8(6) yes
C1 2_666 Fe1 C2 . 142.6(7) yes
C2 2_666 Fe1 C3 . 140.8(6) yes
C5 2_666 Fe1 C3 . 115.8(9) yes
C4 2_666 Fe1 C3 . 141.3(8) yes
C3 2_666 Fe1 C3 . 179.994 yes
C1 2_666 Fe1 C3 . 114.4(8) yes
C2 2_666 Fe1 C4 . 115.6(7) yes
C5 2_666 Fe1 C4 . 142.0(7) yes
C4 2_666 Fe1 C4 . 179.995 yes
C3 2_666 Fe1 C4 . 141.3(8) yes
C1 2_666 Fe1 C4 . 114.1(8) yes
C2 2_666 Fe1 C5 . 116.6(7) yes
C5 2_666 Fe1 C5 . 179.995 yes
C4 2_666 Fe1 C5 . 142.0(7) yes
C3 2_666 Fe1 C5 . 115.8(9) yes
C1 2_666 Fe1 C5 . 140.1(5) yes
C1 . Fe1 C2 . 37.4(7) yes
C1 . Fe1 C3 . 65.6(8) yes
C2 . Fe1 C3 . 39.2(6) yes
C1 . Fe1 C4 . 65.9(8) yes
C2 . Fe1 C4 . 64.4(7) yes
C3 . Fe1 C4 . 38.7(8) yes
C1 . Fe1 C5 . 39.9(5) yes
C2 . Fe1 C5 . 63.4(7) yes
C3 . Fe1 C5 . 64.2(9) yes
C4 . Fe1 C5 . 38.0(7) yes
C11 2_666 Fe1 C31 2_666 67.2(11) yes
C11 2_666 Fe1 C41 2_666 66.9(9) yes
C31 2_666 Fe1 C41 2_666 40.0(9) yes
C11 2_666 Fe1 C51 2_666 39.2(6) yes
C31 2_666 Fe1 C51 2_666 67.9(11) yes
C41 2_666 Fe1 C51 2_666 40.9(8) yes
C11 2_666 Fe1 C21 2_666 40.7(8) yes
C31 2_666 Fe1 C21 2_666 40.3(8) yes
C41 2_666 Fe1 C21 2_666 67.8(9) yes
C51 2_666 Fe1 C21 2_666 68.1(9) yes
C11 2_666 Fe1 C11 . 179.994 yes
C31 2_666 Fe1 C11 . 112.8(11) yes
C41 2_666 Fe1 C11 . 113.1(9) yes
C51 2_666 Fe1 C11 . 140.8(6) yes
C21 2_666 Fe1 C11 . 139.3(8) yes
C11 2_666 Fe1 C21 . 139.3(8) yes
C31 2_666 Fe1 C21 . 139.7(8) yes
C41 2_666 Fe1 C21 . 112.2(9) yes
C51 2_666 Fe1 C21 . 111.9(9) yes
C21 2_666 Fe1 C21 . 179.994 yes
C11 2_666 Fe1 C31 . 112.8(11) yes
C31 2_666 Fe1 C31 . 179.994 yes
C41 2_666 Fe1 C31 . 140.0(9) yes
C51 2_666 Fe1 C31 . 112.1(11) yes
C21 2_666 Fe1 C31 . 139.7(8) yes
C11 2_666 Fe1 C41 . 113.1(9) yes
C31 2_666 Fe1 C41 . 140.0(9) yes
C41 2_666 Fe1 C41 . 179.994 yes
C51 2_666 Fe1 C41 . 139.1(8) yes
C21 2_666 Fe1 C41 . 112.2(9) yes
C11 2_666 Fe1 C51 . 140.8(6) yes
C31 2_666 Fe1 C51 . 112.1(11) yes
C41 2_666 Fe1 C51 . 139.1(8) yes
C51 2_666 Fe1 C51 . 179.994 yes
C21 2_666 Fe1 C51 . 111.9(9) yes
C11 . Fe1 C21 . 40.7(8) yes
C11 . Fe1 C31 . 67.2(11) yes
C21 . Fe1 C31 . 40.3(8) yes
C11 . Fe1 C41 . 66.9(9) yes
C21 . Fe1 C41 . 67.8(9) yes
C31 . Fe1 C41 . 40.0(9) yes
C11 . Fe1 C51 . 39.2(6) yes
C21 . Fe1 C51 . 68.1(9) yes
C31 . Fe1 C51 . 67.9(11) yes
C41 . Fe1 C51 . 40.9(8) yes
C7 2_566 Fe2 C6 2_566 38.9(2) yes
C7 2_566 Fe2 C9 2_566 64.0(2) yes
C6 2_566 Fe2 C9 2_566 65.9(3) yes
C7 2_566 Fe2 C10 2_566 65.9(2) yes
C6 2_566 Fe2 C10 2_566 40.7(3) yes
C9 2_566 Fe2 C10 2_566 39.1(3) yes
C7 2_566 Fe2 C8 2_566 38.2(2) yes
C6 2_566 Fe2 C8 2_566 65.8(3) yes
C9 2_566 Fe2 C8 2_566 38.4(2) yes
C10 2_566 Fe2 C8 2_566 66.0(3) yes
C7 2_566 Fe2 C6 . 141.1(2) yes
C6 2_566 Fe2 C6 . 179.994 yes
C9 2_566 Fe2 C6 . 114.1(3) yes
C10 2_566 Fe2 C6 . 139.3(3) yes
C8 2_566 Fe2 C6 . 114.2(3) yes
C7 2_566 Fe2 C7 . 179.994 yes
C6 2_566 Fe2 C7 . 141.1(2) yes
C9 2_566 Fe2 C7 . 116.0(2) yes
C10 2_566 Fe2 C7 . 114.1(2) yes
C8 2_566 Fe2 C7 . 141.8(2) yes
C7 2_566 Fe2 C8 . 141.8(2) yes
C6 2_566 Fe2 C8 . 114.2(3) yes
C9 2_566 Fe2 C8 . 141.6(2) yes
C10 2_566 Fe2 C8 . 114.0(3) yes
C8 2_566 Fe2 C8 . 179.994 yes
C7 2_566 Fe2 C9 . 116.0(2) yes
C6 2_566 Fe2 C9 . 114.1(3) yes
C9 2_566 Fe2 C9 . 179.994 yes
C10 2_566 Fe2 C9 . 140.9(3) yes
C8 2_566 Fe2 C9 . 141.6(2) yes
C7 2_566 Fe2 C10 . 114.1(2) yes
C6 2_566 Fe2 C10 . 139.3(3) yes
C9 2_566 Fe2 C10 . 140.9(3) yes
C10 2_566 Fe2 C10 . 179.994 yes
C8 2_566 Fe2 C10 . 114.0(3) yes
C6 . Fe2 C7 . 38.9(2) yes
C6 . Fe2 C8 . 65.8(3) yes
C7 . Fe2 C8 . 38.2(2) yes
C6 . Fe2 C9 . 65.9(3) yes
C7 . Fe2 C9 . 64.0(2) yes
C8 . Fe2 C9 . 38.4(2) yes
C6 . Fe2 C10 . 40.7(3) yes
C7 . Fe2 C10 . 65.9(2) yes
C8 . Fe2 C10 . 66.0(3) yes
C9 . Fe2 C10 . 39.1(3) yes
F1 . P1 F2 . 88.0(2) yes
F1 . P1 F3 . 88.8(2) yes
F2 . P1 F3 . 88.9(2) yes
F1 . P1 F4 . 89.9(2) yes
F2 . P1 F4 . 177.9(2) yes
F3 . P1 F4 . 90.9(2) yes
F1 . P1 F5 . 89.8(2) yes
F2 . P1 F5 . 88.8(2) yes
F3 . P1 F5 . 177.3(2) yes
F4 . P1 F5 . 91.3(2) yes
F1 . P1 F6 . 177.2(3) yes
F2 . P1 F6 . 89.5(2) yes
F3 . P1 F6 . 90.0(3) yes
F4 . P1 F6 . 92.6(3) yes
F5 . P1 F6 . 91.4(3) yes
Fe2 . C6 C7 . 70.6(3) yes
Fe2 . C6 C10 . 69.2(3) yes
C7 . C6 C10 . 105.7(6) yes
Fe2 . C6 H61 . 125.4 no
C7 . C6 H61 . 126.3 no
C10 . C6 H61 . 128.0 no
Fe2 . C7 C6 . 70.4(3) yes
Fe2 . C7 C8 . 70.2(3) yes
C6 . C7 C8 . 110.2(6) yes
Fe2 . C7 H71 . 124.9 no
C6 . C7 H71 . 124.9 no
C8 . C7 H71 . 125.0 no
Fe2 . C8 C7 . 71.6(3) yes
Fe2 . C8 C9 . 71.3(3) yes
C7 . C8 C9 . 108.2(6) yes
Fe2 . C8 H81 . 125.9 no
C7 . C8 H81 . 125.3 no
C9 . C8 H81 . 126.3 no
Fe2 . C9 C8 . 70.3(3) yes
Fe2 . C9 C10 . 70.0(3) yes
C8 . C9 C10 . 109.7(6) yes
Fe2 . C9 H91 . 122.6 no
C8 . C9 H91 . 125.1 no
C10 . C9 H91 . 125.1 no
C6 . C10 Fe2 . 70.1(3) yes
C6 . C10 C9 . 106.1(5) yes
Fe2 . C10 C9 . 70.9(3) yes
C6 . C10 H101 . 127.2 no
Fe2 . C10 H101 . 124.7 no
C9 . C10 H101 . 126.8 no
Fe1 . C1 C2 . 75.2(13) yes
Fe1 . C1 C5 . 72.7(10) yes
C2 . C1 C5 . 107.9(4) yes
Fe1 . C1 H11 . 124.4 no
C2 . C1 H11 . 125.6 no
C5 . C1 H11 . 125.9 no
Fe1 . C11 C21 . 67.4(14) yes
Fe1 . C11 C51 . 69.0(11) yes
C21 . C11 C51 . 108.0(4) yes
Fe1 . C11 H111 . 123.9 no
C21 . C11 H111 . 125.5 no
C51 . C11 H111 . 126.1 no
Fe1 . C2 C1 . 67.4(11) yes
Fe1 . C2 C3 . 67.9(15) yes
C1 . C2 C3 . 107.8(4) yes
Fe1 . C2 H21 . 124.6 no
C1 . C2 H21 . 125.7 no
C3 . C2 H21 . 126.1 no
C11 . C21 Fe1 . 71.9(14) yes
C11 . C21 C31 . 108.0(4) yes
Fe1 . C21 C31 . 71.5(19) yes
C11 . C21 H211 . 126.1 no
Fe1 . C21 H211 . 125.8 no
C31 . C21 H211 . 125.7 no
C21 . C31 Fe1 . 68.2(17) yes
C21 . C31 C41 . 107.8(4) yes
Fe1 . C31 C41 . 69.6(16) yes
C21 . C31 H311 . 126.5 no
Fe1 . C31 H311 . 125.2 no
C41 . C31 H311 . 125.6 no
C2 . C3 Fe1 . 72.9(15) yes
C2 . C3 C4 . 107.8(4) yes
Fe1 . C3 C4 . 71.9(15) yes
C2 . C3 H31 . 126.4 no
Fe1 . C3 H31 . 123.9 no
C4 . C3 H31 . 125.7 no
Fe1 . C4 C3 . 69.5(18) yes
Fe1 . C4 C5 . 71.3(10) yes
C3 . C4 C5 . 107.7(4) yes
Fe1 . C4 H41 . 124.8 no
C3 . C4 H41 . 126.2 no
C5 . C4 H41 . 126.1 no
C31 . C41 Fe1 . 70.4(19) yes
C31 . C41 C51 . 107.9(4) yes
Fe1 . C41 C51 . 69.3(11) yes
C31 . C41 H411 . 126.3 no
Fe1 . C41 H411 . 125.0 no
C51 . C41 H411 . 125.8 no
Fe1 . C5 C1 . 67.4(10) yes
Fe1 . C5 C4 . 70.7(12) yes
C1 . C5 C4 . 107.9(4) yes
Fe1 . C5 H51 . 125.4 no
C1 . C5 H51 . 126.1 no
C4 . C5 H51 . 126.0 no
C41 . C51 C11 . 108.0(4) yes
C41 . C51 Fe1 . 69.8(12) yes
C11 . C51 Fe1 . 71.8(12) yes
C41 . C51 H511 . 126.4 no
C11 . C51 H511 . 125.6 no
Fe1 . C51 H511 . 125.6 no

loop_
_geom_bond_atom_site_label_1
_geom_bond_atom_site_label_2
_geom_bond_site_symmetry_2
_geom_bond_distance
_geom_bond_publ_flag
Fe1 C2 2_666 2.14(2) yes
Fe1 C5 2_666 2.109(16) yes
Fe1 C4 2_666 2.10(2) yes
Fe1 C3 2_666 2.07(3) yes
Fe1 C1 2_666 2.04(2) yes
Fe1 C1 . 2.04(2) yes
Fe1 C2 . 2.14(2) yes
Fe1 C3 . 2.07(3) yes
Fe1 C4 . 2.10(2) yes
Fe1 C5 . 2.109(16) yes
Fe1 C11 2_666 2.06(2) yes
Fe1 C31 2_666 2.04(4) yes
Fe1 C41 2_666 2.03(2) yes
Fe1 C51 2_666 2.023(19) yes
Fe1 C21 2_666 2.00(3) yes
Fe1 C11 . 2.06(2) yes
Fe1 C21 . 2.00(3) yes
Fe1 C31 . 2.04(4) yes
Fe1 C41 . 2.03(2) yes
Fe1 C51 . 2.023(19) yes
Fe2 C7 2_566 2.068(4) yes
Fe2 C6 2_566 2.065(5) yes
Fe2 C9 2_566 2.063(5) yes
Fe2 C10 2_566 2.053(4) yes
Fe2 C8 2_566 2.051(5) yes
Fe2 C6 . 2.065(5) yes
Fe2 C7 . 2.068(4) yes
Fe2 C8 . 2.051(5) yes
Fe2 C9 . 2.063(5) yes
Fe2 C10 . 2.053(4) yes
P1 F1 . 1.592(4) yes
P1 F2 . 1.578(3) yes
P1 F3 . 1.574(3) yes
P1 F4 . 1.555(3) yes
P1 F5 . 1.563(3) yes
P1 F6 . 1.558(4) yes
C6 C7 . 1.378(8) yes
C6 C10 . 1.433(9) yes
C6 H61 . 0.965 no
C7 C8 . 1.348(7) yes
C7 H71 . 0.982 no
C8 C9 . 1.353(9) yes
C8 H81 . 0.989 no
C9 C10 . 1.379(9) yes
C9 H91 . 0.969 no
C10 H101 . 0.949 no
C1 C2 . 1.34(2) yes
C1 C5 . 1.416(18) yes
C1 H11 . 0.972 no
C11 C21 . 1.41(2) yes
C11 C51 . 1.37(2) yes
C11 H111 . 0.975 no
C2 C3 . 1.41(2) yes
C2 H21 . 0.984 no
C21 C31 . 1.39(2) yes
C21 H211 . 0.983 no
C31 C41 . 1.39(2) yes
C31 H311 . 0.978 no
C3 C4 . 1.38(2) yes
C3 H31 . 0.979 no
C4 C5 . 1.37(2) yes
C4 H41 . 0.970 no
C41 C51 . 1.42(2) yes
C41 H411 . 0.978 no
C5 H51 . 0.975 no
C51 H511 . 0.983 no
